data_9005087
loop_
_publ_author_name
'Franzini, L.'
'Pasero, M.'
'Perchiazzi, N.'

_publ_section_title
;
 Re-discovery and re-definition of dinite, C20H36,
 a forgotten organic mineral from Garfagnana, northern Tuscany, Italy
 Locality: Garfagnana, northern Tuscany, Italy
;
_journal_name_full 'European Journal of Mineralogy'
_journal_page_first 855
_journal_page_last 861
_journal_paper_doi 10.1127/ejm/3/5/0855
_journal_volume 3
_journal_year 1991
_chemical_formula_sum 'C20 H36'
_chemical_name_mineral Dinite
_space_group_IT_number 19
_symmetry_space_group_name_Hall 'P 2ac 2ab'
_symmetry_space_group_name_H-M 'P 21 21 21'
_cell_angle_alpha 90
_cell_angle_beta 90
_cell_angle_gamma 90
_cell_length_a 12.356
_cell_length_b 12.762
_cell_length_c 11.427
_cell_formula_units_Z 4
_cell_volume 1801.892
_exptl_crystal_density_diffrn 0.886
_cod_database_code 9005087

loop_
_symmetry_equiv_pos_as_xyz
x,y,z
-x,1/2+y,1/2-z
1/2+x,1/2-y,-z
1/2-x,-y,1/2+z

loop_
_atom_site_label
_atom_site_fract_x
_atom_site_fract_y
_atom_site_fract_z
_atom_site_U_iso_or_equiv
_atom_site_attached_hydrogens
C1 0.08010 0.67920 0.24100 0.05000 0
C2 0.16570 0.69880 0.33410 0.06400 2
C3 0.34290 0.65720 0.43330 0.05900 2
C4 0.44560 0.59170 0.43160 0.05700 2
C5 0.61550 0.54620 0.30870 0.05700 0
C6 0.65820 0.55090 0.18340 0.09300 2
C7 0.58350 0.49980 0.09320 0.10600 2
C8 0.47030 0.54980 0.09600 0.08800 2
C9 0.23210 0.59290 0.12330 0.06800 2
C10 0.13840 0.67330 0.12330 0.06200 2
C11 0.26220 0.62380 0.33970 0.05000 1
C12 0.49700 0.58860 0.31030 0.05000 1
C13 0.41760 0.54670 0.21790 0.05700 0
C14 0.31570 0.61770 0.21920 0.04800 1
C15 0.00000 0.77240 0.24480 0.08800 2
C16 -0.09460 0.76720 0.16100 0.09200 3
C17 0.01880 0.57600 0.26610 0.08200 3
C18 0.68740 0.61740 0.38310 0.08000 3
C19 0.62710 0.43590 0.36400 0.09500 3
C20 0.38000 0.42820 0.24310 0.09300 3

loop_
_cod_related_entry_id
_cod_related_entry_database
_cod_related_entry_code
1 ChemSpider 30654011
